data_7202834
loop_
_publ_author_name
'Mahmoudi, Ghodrat'
'Morsali, Ali'
'Hunter, Allen D.'
'Zeller, Matthias'

_publ_section_title
;
 Mercury(ii) coordination polymers generated from 1,4-bis(2 or 3 or
 4-pyridyl)-2,3-diaza-1,3-butadiene ligands
;
_journal_issue 8
_journal_name_full CrystEngComm
_journal_page_first 704
_journal_paper_doi 10.1039/b702569f
_journal_volume 9
_journal_year 2007
_chemical_formula_sum 'C14 H10 Hg N6 S2'
_chemical_formula_weight 526.99
_chemical_name_systematic
;

?

;
_space_group_IT_number 14
_symmetry_cell_setting monoclinic
_symmetry_space_group_name_Hall '-P 2ybc'
_symmetry_space_group_name_H-M 'P 1 21/c 1'
_atom_sites_solution_hydrogens geom
_atom_sites_solution_primary direct
_atom_sites_solution_secondary difmap
_audit_creation_method SHELXL-97
_cell_angle_alpha 90.00
_cell_angle_beta 95.5800(10)
_cell_angle_gamma 90.00
_cell_formula_units_Z 4
_cell_length_a 16.1971(7)
_cell_length_b 12.6635(5)
_cell_length_c 7.7778(3)
_cell_measurement_reflns_used 7216
_cell_measurement_temperature 100(2)
_cell_measurement_theta_max 30.49
_cell_measurement_theta_min 2.53
_cell_volume 1587.76(11)
_computing_cell_refinement 'SAINT+ 6.45 (Bruker, 2003)'
_computing_data_collection 'SMART 5.630 (Bruker, 1997-2002)'
_computing_data_reduction 'SAINT+ 6.45'
_computing_molecular_graphics 'SHELXTL 6.14'
_computing_publication_material 'SHELXTL 6.14'
_computing_structure_refinement 'SHELXTL 6.14'
_computing_structure_solution 'SHELXTL 6.14 (Bruker, 2000-2003)'
_diffrn_ambient_temperature 100(2)
_diffrn_measured_fraction_theta_full 0.992
_diffrn_measured_fraction_theta_max 0.992
_diffrn_measurement_device_type 'Bruker AXS SMART APEX CCD diffractometer'
_diffrn_measurement_method '\w scans'
_diffrn_radiation_monochromator graphite
_diffrn_radiation_source 'fine-focus sealed tube'
_diffrn_radiation_type MoK\a
_diffrn_radiation_wavelength 0.71073
_diffrn_reflns_av_R_equivalents 0.0225
_diffrn_reflns_av_sigmaI/netI 0.0315
_diffrn_reflns_limit_h_max 21
_diffrn_reflns_limit_h_min -21
_diffrn_reflns_limit_k_max 13
_diffrn_reflns_limit_k_min -16
_diffrn_reflns_limit_l_max 9
_diffrn_reflns_limit_l_min -10
_diffrn_reflns_number 8096
_diffrn_reflns_theta_full 28.28
_diffrn_reflns_theta_max 28.28
_diffrn_reflns_theta_min 1.26
_diffrn_standards_decay_% 0
_diffrn_standards_number 0
_exptl_absorpt_coefficient_mu 9.963
_exptl_absorpt_correction_T_max 0.151
_exptl_absorpt_correction_T_min 0.062
_exptl_absorpt_correction_type multi-scan
_exptl_absorpt_process_details 'SADABS in SAINT+ (Bruker, 2003)'
_exptl_crystal_colour yellow
_exptl_crystal_density_diffrn 2.205
_exptl_crystal_density_method 'not measured'
_exptl_crystal_description block
_exptl_crystal_F_000 992
_exptl_crystal_size_max 0.30
_exptl_crystal_size_mid 0.26
_exptl_crystal_size_min 0.19
_refine_diff_density_max 1.370
_refine_diff_density_min -1.009
_refine_diff_density_rms 0.141
_refine_ls_extinction_method none
_refine_ls_goodness_of_fit_ref 1.139
_refine_ls_hydrogen_treatment constr
_refine_ls_matrix_type full
_refine_ls_number_parameters 208
_refine_ls_number_reflns 3911
_refine_ls_number_restraints 0
_refine_ls_restrained_S_all 1.139
_refine_ls_R_factor_all 0.0241
_refine_ls_R_factor_gt 0.0220
_refine_ls_shift/su_max 0.002
_refine_ls_shift/su_mean 0.000
_refine_ls_structure_factor_coef Fsqd
_refine_ls_weighting_details 'calc w=1/[\s^2^(Fo^2^)+(0.0131P)^2^+3.7443P] where P=(Fo^2^+2Fc^2^)/3'
_refine_ls_weighting_scheme calc
_refine_ls_wR_factor_gt 0.0481
_refine_ls_wR_factor_ref 0.0553
_reflns_number_gt 3696
_reflns_number_total 3911
_reflns_threshold_expression I>2\s(I)
_cod_data_source_file b702569f.txt
_cod_data_source_block 06mz350m
_cod_depositor_comments
;
The following automatic conversions were performed:
'_symmetry_cell_setting' value 'Monoclinic' changed to 'monoclinic'
according to '/home/saulius/struct/CIF-dictionaries/cif_core.dic'
dictionary named 'cif_core.dic' version 2.4.1 from 2010-06-29.

Automatic conversion script
Id: cif_fix_enum 1527 2010-12-29 10:47:43Z saulius 
;
_cod_original_sg_symbol_H-M P2(1)/c
_cod_database_code 7202834

loop_
_symmetry_equiv_pos_as_xyz
'x, y, z'
'-x, y+1/2, -z+1/2'
'-x, -y, -z'
'x, -y-1/2, z-1/2'

loop_
_atom_site_label
_atom_site_type_symbol
_atom_site_fract_x
_atom_site_fract_y
_atom_site_fract_z
_atom_site_U_iso_or_equiv
_atom_site_adp_type
_atom_site_occupancy
_atom_site_symmetry_multiplicity
_atom_site_calc_flag
_atom_site_refinement_flags
_atom_site_disorder_assembly
_atom_site_disorder_group
C1 C 0.1331(2) 1.1468(3) 0.4006(5) 0.0148(7) Uani 1 1 d . . .
H1 H 0.1550 1.1843 0.3095 0.018 Uiso 1 1 calc R . .
C2 C 0.0779(2) 1.1980(3) 0.4979(5) 0.0151(7) Uani 1 1 d . . .
H2 H 0.0611 1.2685 0.4713 0.018 Uiso 1 1 calc R . .
C3 C 0.0479(2) 1.1454(3) 0.6330(4) 0.0132(7) Uani 1 1 d . . .
H3 H 0.0095 1.1787 0.7002 0.016 Uiso 1 1 calc R . .
C4 C 0.0746(2) 1.0423(3) 0.6707(4) 0.0111(7) Uani 1 1 d . . .
C5 C 0.1277(2) 0.9953(3) 0.5624(4) 0.0125(7) Uani 1 1 d . . .
H5 H 0.1440 0.9240 0.5833 0.015 Uiso 1 1 calc R . .
C6 C 0.0489(2) 0.9850(3) 0.8207(5) 0.0127(7) Uani 1 1 d . . .
H6 H 0.0625 0.9124 0.8362 0.015 Uiso 1 1 calc R . .
C7 C 0.4049(2) 0.8556(3) 0.3225(5) 0.0156(7) Uani 1 1 d . . .
H7 H 0.3966 0.8259 0.2100 0.019 Uiso 1 1 calc R . .
C8 C 0.4742(2) 0.8264(3) 0.4296(5) 0.0176(7) Uani 1 1 d . . .
H8 H 0.5129 0.7777 0.3907 0.021 Uiso 1 1 calc R . .
C9 C 0.4865(2) 0.8688(3) 0.5937(5) 0.0153(7) Uani 1 1 d . . .
H9 H 0.5339 0.8497 0.6689 0.018 Uiso 1 1 calc R . .
C10 C 0.4286(2) 0.9397(3) 0.6475(5) 0.0134(7) Uani 1 1 d . . .
C11 C 0.3608(2) 0.9655(3) 0.5327(5) 0.0146(7) Uani 1 1 d . . .
H11 H 0.3211 1.0139 0.5685 0.018 Uiso 1 1 calc R . .
C12 C 0.4375(2) 0.9906(3) 0.8176(5) 0.0146(7) Uani 1 1 d . . .
H12 H 0.3961 1.0380 0.8494 0.018 Uiso 1 1 calc R . .
C13 C 0.2305(2) 0.7175(3) 0.3208(5) 0.0182(8) Uani 1 1 d . . .
C14 C 0.2938(2) 1.1872(3) 0.1098(5) 0.0154(7) Uani 1 1 d . . .
Hg1 Hg 0.229674(8) 0.956984(10) 0.193912(16) 0.01187(5) Uani 1 1 d . . .
N1 N 0.15681(19) 1.0465(2) 0.4299(4) 0.0131(6) Uani 1 1 d . . .
N2 N 0.00817(19) 1.0330(2) 0.9310(4) 0.0136(6) Uani 1 1 d . . .
N3 N 0.34891(19) 0.9245(2) 0.3724(4) 0.0136(6) Uani 1 1 d . . .
N4 N 0.5010(2) 0.9709(3) 0.9228(4) 0.0177(7) Uani 1 1 d . . .
N5 N 0.2818(2) 0.6641(3) 0.3877(6) 0.0298(9) Uani 1 1 d . . .
N6 N 0.3318(2) 1.2506(3) 0.1872(5) 0.0265(8) Uani 1 1 d . . .
S1 S 0.15250(6) 0.79113(7) 0.22478(12) 0.01723(18) Uani 1 1 d . . .
S2 S 0.23573(6) 1.09914(7) -0.01119(11) 0.01541(18) Uani 1 1 d . . .

loop_
_atom_site_aniso_label
_atom_site_aniso_U_11
_atom_site_aniso_U_22
_atom_site_aniso_U_33
_atom_site_aniso_U_23
_atom_site_aniso_U_13
_atom_site_aniso_U_12
C1 0.0170(17) 0.0118(17) 0.0160(16) 0.0003(14) 0.0030(13) -0.0009(14)
C2 0.0189(18) 0.0102(16) 0.0157(16) 0.0003(13) 0.0002(13) 0.0036(14)
C3 0.0137(16) 0.0123(17) 0.0138(15) -0.0025(13) 0.0022(13) 0.0016(13)
C4 0.0081(15) 0.0136(17) 0.0111(15) -0.0025(13) -0.0015(12) -0.0026(13)
C5 0.0132(16) 0.0116(16) 0.0125(15) 0.0020(13) -0.0003(13) 0.0000(13)
C6 0.0115(16) 0.0116(16) 0.0148(16) 0.0006(13) -0.0008(13) -0.0013(13)
C7 0.0158(17) 0.0139(17) 0.0175(17) -0.0034(14) 0.0026(13) -0.0035(14)
C8 0.0153(18) 0.0146(17) 0.0230(18) -0.0003(15) 0.0028(14) 0.0021(14)
C9 0.0106(16) 0.0167(18) 0.0179(17) 0.0049(15) -0.0020(13) -0.0012(14)
C10 0.0128(17) 0.0146(17) 0.0127(16) 0.0034(13) 0.0010(13) -0.0028(13)
C11 0.0147(17) 0.0146(17) 0.0148(16) -0.0011(13) 0.0027(13) -0.0005(14)
C12 0.0133(17) 0.0190(18) 0.0113(15) 0.0008(14) -0.0003(13) -0.0013(14)
C13 0.0215(19) 0.0098(17) 0.0250(19) -0.0005(15) 0.0116(16) -0.0019(15)
C14 0.0118(16) 0.0142(17) 0.0210(17) 0.0007(15) 0.0057(14) 0.0008(14)
Hg1 0.01251(7) 0.01004(7) 0.01288(7) 0.00059(5) 0.00032(5) -0.00004(5)
N1 0.0134(14) 0.0131(15) 0.0131(14) -0.0006(11) 0.0028(11) 0.0022(11)
N2 0.0133(15) 0.0134(15) 0.0142(14) 0.0017(12) 0.0024(11) -0.0018(12)
N3 0.0138(15) 0.0129(14) 0.0132(14) -0.0009(12) -0.0029(11) 0.0003(12)
N4 0.0166(16) 0.0233(17) 0.0128(15) -0.0011(13) -0.0011(12) -0.0004(13)
N5 0.0248(19) 0.0201(18) 0.047(2) 0.0091(17) 0.0152(17) 0.0047(15)
N6 0.0244(18) 0.0238(19) 0.0317(19) -0.0072(16) 0.0046(15) -0.0049(15)
S1 0.0172(4) 0.0134(4) 0.0212(4) -0.0001(3) 0.0025(3) -0.0038(3)
S2 0.0181(4) 0.0133(4) 0.0143(4) 0.0017(3) -0.0012(3) -0.0027(3)

loop_
_atom_type_symbol
_atom_type_description
_atom_type_scat_dispersion_real
_atom_type_scat_dispersion_imag
_atom_type_scat_source
C C 0.0033 0.0016 'International Tables Vol C Tables 4.2.6.8 and 6.1.1.4'
H H 0.0000 0.0000 'International Tables Vol C Tables 4.2.6.8 and 6.1.1.4'
N N 0.0061 0.0033 'International Tables Vol C Tables 4.2.6.8 and 6.1.1.4'
S S 0.1246 0.1234 'International Tables Vol C Tables 4.2.6.8 and 6.1.1.4'
Hg Hg -2.3894 9.2266 'International Tables Vol C Tables 4.2.6.8 and 6.1.1.4'

loop_
_geom_angle_atom_site_label_1
_geom_angle_atom_site_label_2
_geom_angle_atom_site_label_3
_geom_angle
_geom_angle_site_symmetry_1
_geom_angle_site_symmetry_3
_geom_angle_publ_flag
N1 C1 C2 122.6(3) . . ?
N1 C1 H1 118.7 . . ?
C2 C1 H1 118.7 . . ?
C3 C2 C1 119.1(3) . . ?
C3 C2 H2 120.5 . . ?
C1 C2 H2 120.5 . . ?
C2 C3 C4 119.3(3) . . ?
C2 C3 H3 120.4 . . ?
C4 C3 H3 120.4 . . ?
C5 C4 C3 118.0(3) . . ?
C5 C4 C6 120.5(3) . . ?
C3 C4 C6 121.5(3) . . ?
N1 C5 C4 122.7(3) . . ?
N1 C5 H5 118.6 . . ?
C4 C5 H5 118.6 . . ?
N2 C6 C4 120.0(3) . . ?
N2 C6 H6 120.0 . . ?
C4 C6 H6 120.0 . . ?
N3 C7 C8 122.1(3) . . ?
N3 C7 H7 118.9 . . ?
C8 C7 H7 118.9 . . ?
C7 C8 C9 119.3(3) . . ?
C7 C8 H8 120.3 . . ?
C9 C8 H8 120.3 . . ?
C8 C9 C10 119.2(3) . . ?
C8 C9 H9 120.4 . . ?
C10 C9 H9 120.4 . . ?
C11 C10 C9 118.2(3) . . ?
C11 C10 C12 118.7(3) . . ?
C9 C10 C12 123.1(3) . . ?
N3 C11 C10 122.6(3) . . ?
N3 C11 H11 118.7 . . ?
C10 C11 H11 118.7 . . ?
N4 C12 C10 119.7(3) . . ?
N4 C12 H12 120.2 . . ?
C10 C12 H12 120.2 . . ?
N5 C13 S1 177.4(4) . . ?
N6 C14 S2 176.9(4) . . ?
N3 Hg1 S2 116.48(8) . . ?
N3 Hg1 S1 101.10(8) . . ?
S2 Hg1 S1 138.82(3) . . ?
N3 Hg1 N1 93.76(10) . . ?
S2 Hg1 N1 101.30(7) . . ?
S1 Hg1 N1 91.96(7) . . ?
C1 N1 C5 118.2(3) . . ?
C1 N1 Hg1 116.4(2) . . ?
C5 N1 Hg1 124.1(2) . . ?
C6 N2 N2 112.1(4) . 3_577 ?
C7 N3 C11 118.5(3) . . ?
C7 N3 Hg1 119.5(2) . . ?
C11 N3 Hg1 121.7(2) . . ?
C12 N4 N4 111.1(4) . 3_677 ?
C13 S1 Hg1 98.57(13) . . ?
C14 S2 Hg1 100.42(13) . . ?

loop_
_geom_bond_atom_site_label_1
_geom_bond_atom_site_label_2
_geom_bond_distance
_geom_bond_site_symmetry_2
_geom_bond_publ_flag
C1 N1 1.339(5) . ?
C1 C2 1.388(5) . ?
C1 H1 0.9500 . ?
C2 C3 1.372(5) . ?
C2 H2 0.9500 . ?
C3 C4 1.397(5) . ?
C3 H3 0.9500 . ?
C4 C5 1.396(5) . ?
C4 C6 1.468(5) . ?
C5 N1 1.341(5) . ?
C5 H5 0.9500 . ?
C6 N2 1.285(5) . ?
C6 H6 0.9500 . ?
C7 N3 1.343(5) . ?
C7 C8 1.380(5) . ?
C7 H7 0.9500 . ?
C8 C9 1.381(5) . ?
C8 H8 0.9500 . ?
C9 C10 1.391(5) . ?
C9 H9 0.9500 . ?
C10 C11 1.386(5) . ?
C10 C12 1.466(5) . ?
C11 N3 1.347(5) . ?
C11 H11 0.9500 . ?
C12 N4 1.275(5) . ?
C12 H12 0.9500 . ?
C13 N5 1.154(5) . ?
C13 S1 1.686(4) . ?
C14 N6 1.146(5) . ?
C14 S2 1.686(4) . ?
Hg1 N3 2.303(3) . ?
Hg1 S2 2.4136(9) . ?
Hg1 S1 2.4677(9) . ?
Hg1 N1 2.543(3) . ?
N2 N2 1.405(6) 3_577 ?
N4 N4 1.412(6) 3_677 ?

loop_
_geom_torsion_atom_site_label_1
_geom_torsion_atom_site_label_2
_geom_torsion_atom_site_label_3
_geom_torsion_atom_site_label_4
_geom_torsion
_geom_torsion_site_symmetry_1
_geom_torsion_site_symmetry_2
_geom_torsion_site_symmetry_3
_geom_torsion_site_symmetry_4
_geom_torsion_publ_flag
N1 C1 C2 C3 2.0(6) . . . . ?
C1 C2 C3 C4 0.9(5) . . . . ?
C2 C3 C4 C5 -3.3(5) . . . . ?
C2 C3 C4 C6 175.8(3) . . . . ?
C3 C4 C5 N1 3.1(5) . . . . ?
C6 C4 C5 N1 -175.9(3) . . . . ?
C5 C4 C6 N2 171.8(3) . . . . ?
C3 C4 C6 N2 -7.3(5) . . . . ?
N3 C7 C8 C9 0.3(6) . . . . ?
C7 C8 C9 C10 0.2(6) . . . . ?
C8 C9 C10 C11 -0.4(5) . . . . ?
C8 C9 C10 C12 -178.5(3) . . . . ?
C9 C10 C11 N3 0.1(5) . . . . ?
C12 C10 C11 N3 178.3(3) . . . . ?
C11 C10 C12 N4 -177.4(4) . . . . ?
C9 C10 C12 N4 0.7(6) . . . . ?
C2 C1 N1 C5 -2.2(5) . . . . ?
C2 C1 N1 Hg1 165.8(3) . . . . ?
C4 C5 N1 C1 -0.4(5) . . . . ?
C4 C5 N1 Hg1 -167.4(3) . . . . ?
N3 Hg1 N1 C1 120.4(3) . . . . ?
S2 Hg1 N1 C1 2.4(3) . . . . ?
S1 Hg1 N1 C1 -138.4(3) . . . . ?
N3 Hg1 N1 C5 -72.4(3) . . . . ?
S2 Hg1 N1 C5 169.6(3) . . . . ?
S1 Hg1 N1 C5 28.8(3) . . . . ?
C4 C6 N2 N2 -177.7(3) . . . 3_577 ?
C8 C7 N3 C11 -0.6(5) . . . . ?
C8 C7 N3 Hg1 -174.6(3) . . . . ?
C10 C11 N3 C7 0.4(5) . . . . ?
C10 C11 N3 Hg1 174.3(3) . . . . ?
S2 Hg1 N3 C7 -90.2(3) . . . . ?
S1 Hg1 N3 C7 72.5(3) . . . . ?
N1 Hg1 N3 C7 165.2(3) . . . . ?
S2 Hg1 N3 C11 96.0(3) . . . . ?
S1 Hg1 N3 C11 -101.4(3) . . . . ?
N1 Hg1 N3 C11 -8.6(3) . . . . ?
C10 C12 N4 N4 178.7(4) . . . 3_677 ?
N3 Hg1 S1 C13 -13.60(16) . . . . ?
S2 Hg1 S1 C13 142.49(14) . . . . ?
N1 Hg1 S1 C13 -107.82(15) . . . . ?
N3 Hg1 S2 C14 -38.55(15) . . . . ?
S1 Hg1 S2 C14 167.83(13) . . . . ?
N1 Hg1 S2 C14 61.48(15) . . . . ?
